data_7244084
loop_
_publ_author_name
'Gao, Zhenzhen'
'Xie, Lei'
'Ji, Lusha'
'Ma, Xin'
'Li, Xiaojing'
'Liu, Honglei'
'Guo, Hongchao'

_publ_section_title
;
 Phosphine-catalyzed [3 + 2] annulation of \b-sulfonamido-substituted
 enones with trans-\a-cyano-\a,\b-unsaturated ketones for the synthesis of
 highly substituted pyrrolidines
;
_journal_issue 63
_journal_name_full 'RSC Advances'
_journal_page_first 40136
_journal_page_last 40139
_journal_paper_doi 10.1039/D1RA07881J
_journal_volume 11
_journal_year 2021
_chemical_absolute_configuration rm
_chemical_formula_sum 'C33 H28 N2 O4 S'
_chemical_formula_weight 548.63
_space_group_crystal_system monoclinic
_space_group_IT_number 4
_space_group_name_Hall 'P 2yb'
_space_group_name_H-M_alt 'P 1 21 1'
_atom_sites_solution_hydrogens geom
_audit_creation_method SHELXL-2018/3
_audit_update_record
;
2021-04-30 deposited with the CCDC.	2021-12-09 downloaded from the CCDC.
;
_cell_angle_alpha 90
_cell_angle_beta 92.287(2)
_cell_angle_gamma 90
_cell_formula_units_Z 4
_cell_length_a 9.7583(3)
_cell_length_b 21.2841(7)
_cell_length_c 13.5807(4)
_cell_measurement_reflns_used 5919
_cell_measurement_temperature 293(2)
_cell_measurement_theta_max 71.0950
_cell_measurement_theta_min 3.8320
_cell_volume 2818.42(15)
_computing_cell_refinement 'CrysAlisPro 1.171.40.53 (Rigaku OD, 2019)'
_computing_data_collection 'CrysAlisPro 1.171.40.53 (Rigaku OD, 2019)'
_computing_data_reduction 'CrysAlisPro 1.171.40.53 (Rigaku OD, 2019)'
_computing_structure_refinement 'SHELXL-2018/3 (Sheldrick, 2018)'
_computing_structure_solution 'SHELXL-2018/3 (Sheldrick, 2018)'
_diffrn_ambient_temperature 293(2)
_diffrn_measured_fraction_theta_full 0.998
_diffrn_measured_fraction_theta_max 0.998
_diffrn_measurement_device_type 'Xcalibur, Eos, Gemini'
_diffrn_radiation_type CuK\a
_diffrn_radiation_wavelength 1.54184
_diffrn_reflns_av_R_equivalents 0.0221
_diffrn_reflns_av_unetI/netI 0.0387
_diffrn_reflns_Laue_measured_fraction_full 0.998
_diffrn_reflns_Laue_measured_fraction_max 0.998
_diffrn_reflns_limit_h_max 8
_diffrn_reflns_limit_h_min -11
_diffrn_reflns_limit_k_max 25
_diffrn_reflns_limit_k_min -21
_diffrn_reflns_limit_l_max 16
_diffrn_reflns_limit_l_min -16
_diffrn_reflns_number 10591
_diffrn_reflns_point_group_measured_fraction_full 0.721
_diffrn_reflns_point_group_measured_fraction_max 0.721
_diffrn_reflns_theta_full 67.236
_diffrn_reflns_theta_max 67.236
_diffrn_reflns_theta_min 3.257
_diffrn_source 'fine-focus sealed X-ray tube'
_exptl_absorpt_coefficient_mu 1.351
_exptl_absorpt_correction_T_max 1.00000
_exptl_absorpt_correction_T_min 0.73560
_exptl_absorpt_correction_type multi-scan
_exptl_absorpt_process_details sadabs
_exptl_crystal_colour white
_exptl_crystal_density_diffrn 1.293
_exptl_crystal_description block
_exptl_crystal_F_000 1152
_exptl_crystal_size_max 0.120
_exptl_crystal_size_mid 0.120
_exptl_crystal_size_min 0.110
_refine_diff_density_max 0.217
_refine_diff_density_min -0.299
_refine_diff_density_rms 0.035
_refine_ls_abs_structure_details
;
 Flack x determined using 1709 quotients [(I+)-(I-)]/[(I+)+(I-)]
 (Parsons, Flack and Wagner, Acta Cryst. B69 (2013) 249-259).
;
_refine_ls_abs_structure_Flack 0.026(12)
_refine_ls_extinction_coef 0.0040(2)
_refine_ls_extinction_expression Fc^*^=kFc[1+0.001xFc^2^\l^3^/sin(2\q)]^-1/4^
_refine_ls_extinction_method 'SHELXL-2018/3 (Sheldrick 2018)'
_refine_ls_goodness_of_fit_ref 1.056
_refine_ls_hydrogen_treatment constr
_refine_ls_matrix_type full
_refine_ls_number_parameters 724
_refine_ls_number_reflns 7300
_refine_ls_number_restraints 1
_refine_ls_restrained_S_all 1.056
_refine_ls_R_factor_all 0.0438
_refine_ls_R_factor_gt 0.0378
_refine_ls_shift/su_max 0.000
_refine_ls_shift/su_mean 0.000
_refine_ls_structure_factor_coef Fsqd
_refine_ls_weighting_details 'w=1/[\s^2^(Fo^2^)+(0.0579P)^2^+0.0446P] where P=(Fo^2^+2Fc^2^)/3'
_refine_ls_weighting_scheme calc
_refine_ls_wR_factor_gt 0.0993
_refine_ls_wR_factor_ref 0.1100
_reflns_Friedel_coverage 0.404
_reflns_Friedel_fraction_full 0.428
_reflns_Friedel_fraction_max 0.428
_reflns_number_gt 6529
_reflns_number_total 7300
_reflns_threshold_expression 'I > 2\s(I)'
_cod_data_source_file d1ra07881j2.cif
_cod_data_source_block exp_11425
_cod_depositor_comments
;

2024-12-16
Z value and formula fixed to values more according to usual
chemical conventions.                 miguel
;
_cod_original_formula_sum 'C66 H56 N4 O8 S2'
_cod_original_formula_weight 1097.26
_cod_original_formula_units_Z 2
_cod_original_sg_symbol_H-M 'P 21'
_cod_database_code 7244084
_shelx_shelxl_version_number 2018/3
_shelx_space_group_comment
;
The symmetry employed for this shelxl refinement is uniquely defined
by the following loop, which should always be used as a source of
symmetry information in preference to the above space-group names.
They are only intended as comments.
;
_shelx_estimated_absorpt_t_min 0.855
_shelx_estimated_absorpt_t_max 0.866

loop_
_space_group_symop_operation_xyz
'x, y, z'
'-x, y+1/2, -z'

loop_
_atom_site_label
_atom_site_type_symbol
_atom_site_fract_x
_atom_site_fract_y
_atom_site_fract_z
_atom_site_U_iso_or_equiv
_atom_site_adp_type
_atom_site_occupancy
_atom_site_site_symmetry_order
_atom_site_calc_flag
_atom_site_refinement_flags_posn
_atom_site_refinement_flags_adp
_atom_site_refinement_flags_occupancy
_atom_site_disorder_assembly
_atom_site_disorder_group
S1 S 0.83734(9) 0.19362(5) 0.28583(6) 0.0485(3) Uani 1 1 d . . . . .
S2 S 0.46187(10) -0.01300(6) 0.53427(7) 0.0528(3) Uani 1 1 d . . . . .
N1 N 0.8871(3) 0.15863(16) 0.1853(2) 0.0417(7) Uani 1 1 d . . . . .
N2 N 1.1598(3) 0.09789(17) 0.0443(3) 0.0533(8) Uani 1 1 d . . . . .
N3 N 0.4030(3) 0.01764(17) 0.6349(2) 0.0444(7) Uani 1 1 d . . . . .
N4 N 0.1078(3) 0.07145(18) 0.7647(3) 0.0569(9) Uani 1 1 d . . . . .
O1 O 0.8625(3) 0.15102(17) 0.36496(18) 0.0657(9) Uani 1 1 d . . . . .
O2 O 0.9006(3) 0.25409(16) 0.2867(2) 0.0654(9) Uani 1 1 d . . . . .
O3 O 0.7593(4) 0.26109(15) -0.0774(2) 0.0635(8) Uani 1 1 d . . . . .
O4 O 0.7097(3) 0.02975(15) -0.0162(2) 0.0625(8) Uani 1 1 d . . . . .
O5 O 0.3950(3) -0.07220(17) 0.5226(2) 0.0709(10) Uani 1 1 d . . . . .
O6 O 0.4490(3) 0.03368(19) 0.45911(19) 0.0738(10) Uani 1 1 d . . . . .
O7 O 0.5441(3) 0.14361(16) 0.8543(2) 0.0674(9) Uani 1 1 d . . . . .
O8 O 0.4953(4) -0.09237(16) 0.9000(2) 0.0773(10) Uani 1 1 d . . . . .
C1 C 0.6589(4) 0.2044(2) 0.2714(3) 0.0442(9) Uani 1 1 d . . . . .
C2 C 0.6067(4) 0.2605(2) 0.2344(3) 0.0509(10) Uani 1 1 d . . . . .
H2 H 0.665294 0.293234 0.219225 0.061 Uiso 1 1 calc R U . . .
C3 C 0.4673(4) 0.2672(2) 0.2204(3) 0.0562(11) Uani 1 1 d . . . . .
H3 H 0.432181 0.304901 0.195570 0.067 Uiso 1 1 calc R U . . .
C4 C 0.3782(4) 0.2193(2) 0.2423(3) 0.0550(11) Uani 1 1 d . . . . .
C5 C 0.4332(5) 0.1645(2) 0.2817(4) 0.0653(12) Uani 1 1 d . . . . .
H5 H 0.374541 0.132151 0.298689 0.078 Uiso 1 1 calc R U . . .
C6 C 0.5709(4) 0.1566(2) 0.2962(3) 0.0576(11) Uani 1 1 d . . . . .
H6 H 0.605530 0.119226 0.322642 0.069 Uiso 1 1 calc R U . . .
C7 C 0.8510(3) 0.09250(19) 0.1651(3) 0.0395(8) Uani 1 1 d . . . . .
H7 H 0.751008 0.088537 0.165971 0.047 Uiso 1 1 calc R U . . .
C8 C 0.9133(4) 0.0438(2) 0.2338(3) 0.0466(9) Uani 1 1 d . . . . .
C9 C 1.0456(4) 0.0489(3) 0.2753(3) 0.0583(11) Uani 1 1 d . . . . .
H9 H 1.097576 0.084931 0.266447 0.070 Uiso 1 1 calc R U . . .
C10 C 1.0982(5) -0.0016(3) 0.3305(4) 0.0827(18) Uani 1 1 d . . . . .
H10 H 1.186553 0.000739 0.358541 0.099 Uiso 1 1 calc R U . . .
C11 C 1.0212(8) -0.0548(3) 0.3440(4) 0.096(2) Uani 1 1 d . . . . .
H11 H 1.057647 -0.088094 0.380884 0.115 Uiso 1 1 calc R U . . .
C12 C 0.8943(8) -0.0588(3) 0.3042(4) 0.0895(18) Uani 1 1 d . . . . .
H12 H 0.842993 -0.094972 0.313518 0.107 Uiso 1 1 calc R U . . .
C13 C 0.8384(5) -0.0102(2) 0.2499(3) 0.0658(12) Uani 1 1 d . . . . .
H13 H 0.749274 -0.013549 0.223536 0.079 Uiso 1 1 calc R U . . .
C14 C 0.8941(3) 0.08662(18) 0.0564(3) 0.0371(8) Uani 1 1 d . . . . .
C15 C 0.8311(4) 0.02783(19) 0.0047(3) 0.0428(9) Uani 1 1 d . . . . .
C16 C 0.9169(4) -0.02664(19) -0.0209(3) 0.0492(9) Uani 1 1 d . . . . .
C17 C 0.8805(7) -0.0595(2) -0.1074(4) 0.0766(15) Uani 1 1 d . . . . .
H17 H 0.803672 -0.047825 -0.145832 0.092 Uiso 1 1 calc R U . . .
C18 C 0.9603(9) -0.1095(3) -0.1345(5) 0.097(2) Uani 1 1 d . . . . .
H18 H 0.939043 -0.130601 -0.193139 0.117 Uiso 1 1 calc R U . . .
C19 C 1.0703(7) -0.1285(3) -0.0766(5) 0.091(2) Uani 1 1 d . . . . .
H19 H 1.122729 -0.162354 -0.096264 0.110 Uiso 1 1 calc R U . . .
C20 C 1.1044(5) -0.0984(2) 0.0099(5) 0.0707(14) Uani 1 1 d . . . . .
H20 H 1.177496 -0.112519 0.050020 0.085 Uiso 1 1 calc R U . . .
C21 C 1.0287(4) -0.0467(2) 0.0371(3) 0.0552(10) Uani 1 1 d . . . . .
H21 H 1.053055 -0.025136 0.094793 0.066 Uiso 1 1 calc R U . . .
C22 C 0.8316(3) 0.14842(18) 0.0132(2) 0.0376(8) Uani 1 1 d . . . . .
H22 H 0.731560 0.144413 0.012327 0.045 Uiso 1 1 calc R U . . .
C23 C 0.8739(4) 0.19614(19) 0.0932(2) 0.0432(8) Uani 1 1 d . . . . .
H23A H 0.960483 0.215851 0.078820 0.052 Uiso 1 1 calc R U . . .
H23B H 0.804625 0.228499 0.098643 0.052 Uiso 1 1 calc R U . . .
C24 C 0.8727(4) 0.1634(2) -0.0907(3) 0.0443(9) Uani 1 1 d . . . . .
H24A H 0.971538 0.168292 -0.090948 0.053 Uiso 1 1 calc R U . . .
H24B H 0.848044 0.128211 -0.133336 0.053 Uiso 1 1 calc R U . . .
C25 C 0.8058(4) 0.2221(2) -0.1319(3) 0.0432(9) Uani 1 1 d . . . . .
C26 C 0.8026(4) 0.2323(2) -0.2407(3) 0.0441(9) Uani 1 1 d . . . . .
C27 C 0.7559(5) 0.2897(2) -0.2763(3) 0.0574(11) Uani 1 1 d . . . . .
H27 H 0.727973 0.320378 -0.232681 0.069 Uiso 1 1 calc R U . . .
C28 C 0.7506(5) 0.3017(3) -0.3768(3) 0.0673(13) Uani 1 1 d . . . . .
H28 H 0.718848 0.340322 -0.400249 0.081 Uiso 1 1 calc R U . . .
C29 C 0.7919(5) 0.2569(3) -0.4416(3) 0.0717(15) Uani 1 1 d . . . . .
H29 H 0.788051 0.265212 -0.508917 0.086 Uiso 1 1 calc R U . . .
C30 C 0.8391(5) 0.1997(3) -0.4075(3) 0.0696(13) Uani 1 1 d . . . . .
H30 H 0.867777 0.169326 -0.451381 0.083 Uiso 1 1 calc R U . . .
C31 C 0.8435(4) 0.1876(3) -0.3067(3) 0.0574(11) Uani 1 1 d . . . . .
H31 H 0.874440 0.148819 -0.283631 0.069 Uiso 1 1 calc R U . . .
C32 C 0.2262(4) 0.2269(3) 0.2255(4) 0.0730(14) Uani 1 1 d . . . . .
H32A H 0.204844 0.270518 0.215896 0.110 Uiso 1 1 calc R U . . .
H32B H 0.180201 0.211459 0.281859 0.110 Uiso 1 1 calc R U . . .
H32C H 0.196384 0.203500 0.168155 0.110 Uiso 1 1 calc R U . . .
C33 C 1.0446(4) 0.09054(17) 0.0501(3) 0.0387(8) Uani 1 1 d . . . . .
C34 C 0.6376(4) -0.0284(2) 0.5567(3) 0.0481(9) Uani 1 1 d . . . . .
C35 C 0.7319(4) 0.0190(2) 0.5445(4) 0.0658(12) Uani 1 1 d . . . . .
H35 H 0.703331 0.058806 0.524390 0.079 Uiso 1 1 calc R U . . .
C36 C 0.8688(5) 0.0065(3) 0.5626(4) 0.0751(15) Uani 1 1 d . . . . .
H36 H 0.932241 0.038480 0.554349 0.090 Uiso 1 1 calc R U . . .
C37 C 0.9148(4) -0.0516(3) 0.5925(4) 0.0619(12) Uani 1 1 d . . . . .
C38 C 0.8188(5) -0.0980(2) 0.6046(4) 0.0634(12) Uani 1 1 d . . . . .
H38 H 0.847771 -0.137684 0.625141 0.076 Uiso 1 1 calc R U . . .
C39 C 0.6808(4) -0.0871(2) 0.5872(3) 0.0583(11) Uani 1 1 d . . . . .
H39 H 0.617500 -0.119127 0.595835 0.070 Uiso 1 1 calc R U . . .
C40 C 0.4302(3) 0.0841(2) 0.6613(3) 0.0428(9) Uani 1 1 d . . . . .
H40 H 0.529743 0.090207 0.666540 0.051 Uiso 1 1 calc R U . . .
C41 C 0.3703(4) 0.1333(2) 0.5930(3) 0.0503(10) Uani 1 1 d . . . . .
C42 C 0.4396(5) 0.1894(3) 0.5861(4) 0.0696(13) Uani 1 1 d . . . . .
H42 H 0.526375 0.193568 0.616165 0.084 Uiso 1 1 calc R U . . .
C43 C 0.3819(8) 0.2391(3) 0.5353(5) 0.100(2) Uani 1 1 d . . . . .
H43 H 0.429094 0.276929 0.531383 0.120 Uiso 1 1 calc R U . . .
C44 C 0.2562(8) 0.2328(4) 0.4908(5) 0.099(2) Uani 1 1 d . . . . .
H44 H 0.216458 0.266722 0.457286 0.119 Uiso 1 1 calc R U . . .
C45 C 0.1867(6) 0.1771(3) 0.4946(4) 0.0830(18) Uani 1 1 d . . . . .
H45 H 0.101099 0.173104 0.462622 0.100 Uiso 1 1 calc R U . . .
C46 C 0.2431(4) 0.1269(3) 0.5457(3) 0.0594(12) Uani 1 1 d . . . . .
H46 H 0.196054 0.088933 0.548234 0.071 Uiso 1 1 calc R U . . .
C47 C 0.3742(3) 0.08541(18) 0.7675(2) 0.0374(8) Uani 1 1 d . . . . .
C48 C 0.4258(4) 0.1433(2) 0.8262(3) 0.0464(9) Uani 1 1 d . . . . .
C49 C 0.3305(4) 0.1964(2) 0.8494(3) 0.0490(9) Uani 1 1 d . . . . .
C50 C 0.2319(4) 0.2178(2) 0.7821(3) 0.0554(10) Uani 1 1 d . . . . .
H50 H 0.219865 0.197910 0.721454 0.066 Uiso 1 1 calc R U . . .
C51 C 0.1508(5) 0.2687(2) 0.8043(5) 0.0739(14) Uani 1 1 d . . . . .
H51 H 0.086479 0.284194 0.758157 0.089 Uiso 1 1 calc R U . . .
C52 C 0.1669(6) 0.2962(3) 0.8966(5) 0.091(2) Uani 1 1 d . . . . .
H52 H 0.112550 0.330263 0.912804 0.109 Uiso 1 1 calc R U . . .
C53 C 0.2608(8) 0.2738(3) 0.9626(5) 0.0917(19) Uani 1 1 d . . . . .
H53 H 0.268153 0.291906 1.024946 0.110 Uiso 1 1 calc R U . . .
C54 C 0.3470(6) 0.2245(2) 0.9404(3) 0.0683(13) Uani 1 1 d . . . . .
H54 H 0.414334 0.210768 0.985799 0.082 Uiso 1 1 calc R U . . .
C55 C 0.4350(3) 0.02337(19) 0.8091(3) 0.0399(8) Uani 1 1 d . . . . .
H55 H 0.534514 0.029092 0.816802 0.048 Uiso 1 1 calc R U . . .
C56 C 0.4089(4) -0.0222(2) 0.7255(2) 0.0443(9) Uani 1 1 d . . . . .
H56A H 0.482449 -0.052775 0.722974 0.053 Uiso 1 1 calc R U . . .
H56B H 0.322933 -0.044324 0.732915 0.053 Uiso 1 1 calc R U . . .
C57 C 0.3833(4) 0.0058(2) 0.9097(3) 0.0498(10) Uani 1 1 d . . . . .
H57A H 0.399181 0.040725 0.954544 0.060 Uiso 1 1 calc R U . . .
H57B H 0.285161 -0.001339 0.903688 0.060 Uiso 1 1 calc R U . . .
C58 C 0.4511(4) -0.0518(2) 0.9529(3) 0.0507(10) Uani 1 1 d . . . . .
C59 C 0.4627(4) -0.0592(2) 1.0625(3) 0.0463(9) Uani 1 1 d . . . . .
C60 C 0.4302(4) -0.0120(2) 1.1275(3) 0.0544(10) Uani 1 1 d . . . . .
H60 H 0.397020 0.026263 1.103800 0.065 Uiso 1 1 calc R U . . .
C61 C 0.4470(5) -0.0218(3) 1.2274(3) 0.0656(12) Uani 1 1 d . . . . .
H61 H 0.425953 0.010260 1.270805 0.079 Uiso 1 1 calc R U . . .
C62 C 0.4947(5) -0.0784(3) 1.2638(3) 0.0697(14) Uani 1 1 d . . . . .
H62 H 0.506030 -0.084746 1.331442 0.084 Uiso 1 1 calc R U . . .
C63 C 0.5252(5) -0.1253(3) 1.1992(4) 0.0736(14) Uani 1 1 d . . . . .
H63 H 0.558147 -0.163674 1.223007 0.088 Uiso 1 1 calc R U . . .
C64 C 0.5074(5) -0.1160(2) 1.0997(3) 0.0664(13) Uani 1 1 d . . . . .
H64 H 0.525707 -0.148683 1.056701 0.080 Uiso 1 1 calc R U . . .
C65 C 1.0640(5) -0.0647(3) 0.6136(4) 0.0892(19) Uani 1 1 d . . . . .
H65A H 1.118135 -0.032755 0.583880 0.134 Uiso 1 1 calc R U . . .
H65B H 1.086963 -0.104966 0.587030 0.134 Uiso 1 1 calc R U . . .
H65C H 1.082539 -0.064798 0.683607 0.134 Uiso 1 1 calc R U . . .
C66 C 0.2235(4) 0.07963(18) 0.7646(3) 0.0400(8) Uani 1 1 d . . . . .

loop_
_atom_site_aniso_label
_atom_site_aniso_U_11
_atom_site_aniso_U_22
_atom_site_aniso_U_33
_atom_site_aniso_U_23
_atom_site_aniso_U_13
_atom_site_aniso_U_12
S1 0.0404(4) 0.0659(7) 0.0387(4) -0.0136(5) -0.0023(3) 0.0076(5)
S2 0.0471(5) 0.0721(8) 0.0391(5) -0.0153(5) -0.0018(4) 0.0056(5)
N1 0.0403(15) 0.051(2) 0.0344(15) -0.0045(15) 0.0017(12) 0.0016(15)
N2 0.0406(17) 0.052(2) 0.068(2) -0.0008(18) 0.0064(15) -0.0043(16)
N3 0.0427(15) 0.055(2) 0.0356(15) -0.0064(15) -0.0002(12) 0.0048(15)
N4 0.0447(19) 0.056(2) 0.070(2) -0.0057(19) 0.0028(16) 0.0042(17)
O1 0.0668(17) 0.096(3) 0.0341(13) -0.0052(16) -0.0034(12) 0.0255(18)
O2 0.0468(16) 0.073(2) 0.076(2) -0.0357(18) -0.0013(14) -0.0026(15)
O3 0.097(2) 0.0482(18) 0.0453(15) -0.0049(14) -0.0009(15) 0.0204(17)
O4 0.0520(16) 0.058(2) 0.0764(19) -0.0048(16) -0.0175(14) -0.0092(14)
O5 0.0514(16) 0.086(3) 0.075(2) -0.040(2) -0.0023(15) -0.0062(17)
O6 0.0772(19) 0.108(3) 0.0355(14) -0.0015(17) -0.0005(13) 0.025(2)
O7 0.0567(17) 0.058(2) 0.085(2) -0.0082(17) -0.0276(15) -0.0023(15)
O8 0.134(3) 0.051(2) 0.0477(17) -0.0047(16) 0.0094(17) 0.033(2)
C1 0.0413(18) 0.050(2) 0.0413(17) -0.0035(18) 0.0045(14) 0.0045(18)
C2 0.044(2) 0.044(2) 0.065(2) 0.000(2) 0.0066(18) -0.0038(18)
C3 0.054(2) 0.051(3) 0.064(3) 0.009(2) 0.0038(19) 0.013(2)
C4 0.047(2) 0.063(3) 0.056(2) 0.001(2) 0.0082(18) 0.000(2)
C5 0.054(2) 0.052(3) 0.092(3) 0.012(3) 0.019(2) -0.003(2)
C6 0.051(2) 0.053(3) 0.069(3) 0.015(2) 0.0107(19) 0.009(2)
C7 0.0324(15) 0.046(2) 0.0397(18) -0.0022(17) 0.0015(13) 0.0020(16)
C8 0.050(2) 0.055(2) 0.0354(17) 0.0042(18) 0.0071(15) 0.0086(19)
C9 0.051(2) 0.078(3) 0.046(2) 0.003(2) -0.0006(17) 0.016(2)
C10 0.072(3) 0.120(6) 0.057(3) 0.016(3) -0.004(2) 0.036(4)
C11 0.133(6) 0.087(5) 0.069(3) 0.030(3) 0.012(4) 0.048(4)
C12 0.121(5) 0.066(4) 0.083(4) 0.026(3) 0.016(4) 0.006(4)
C13 0.079(3) 0.060(3) 0.059(3) 0.014(2) 0.006(2) 0.000(3)
C14 0.0345(16) 0.037(2) 0.0393(18) 0.0003(16) -0.0007(13) 0.0000(15)
C15 0.049(2) 0.040(2) 0.0392(18) 0.0040(17) -0.0031(15) -0.0028(17)
C16 0.067(2) 0.037(2) 0.0445(19) 0.0006(18) 0.0082(17) -0.0070(19)
C17 0.118(4) 0.050(3) 0.061(3) -0.011(3) 0.002(3) -0.013(3)
C18 0.170(7) 0.052(3) 0.072(4) -0.022(3) 0.030(4) -0.012(4)
C19 0.123(5) 0.037(3) 0.118(5) -0.006(3) 0.062(4) 0.002(3)
C20 0.068(3) 0.035(2) 0.110(4) 0.011(3) 0.029(3) 0.007(2)
C21 0.062(2) 0.037(2) 0.068(3) 0.003(2) 0.013(2) -0.0013(19)
C22 0.0365(16) 0.038(2) 0.0385(17) -0.0023(16) 0.0007(13) 0.0007(16)
C23 0.0493(19) 0.039(2) 0.0416(18) -0.0038(18) 0.0040(15) 0.0003(18)
C24 0.050(2) 0.045(2) 0.0379(18) -0.0016(17) 0.0024(15) 0.0045(18)
C25 0.048(2) 0.038(2) 0.0428(19) -0.0022(17) -0.0028(16) -0.0007(17)
C26 0.0429(19) 0.046(2) 0.0425(19) 0.0023(18) -0.0031(15) -0.0031(18)
C27 0.071(3) 0.050(3) 0.050(2) 0.003(2) -0.0058(19) 0.006(2)
C28 0.081(3) 0.063(3) 0.058(3) 0.017(2) -0.011(2) 0.003(3)
C29 0.087(3) 0.086(4) 0.042(2) 0.014(3) 0.002(2) -0.004(3)
C30 0.084(3) 0.078(4) 0.047(2) 0.003(3) 0.011(2) 0.005(3)
C31 0.062(2) 0.066(3) 0.043(2) 0.003(2) 0.0043(17) 0.007(2)
C32 0.044(2) 0.090(4) 0.085(3) 0.006(3) -0.001(2) 0.003(2)
C33 0.045(2) 0.0317(19) 0.0395(18) -0.0024(15) 0.0012(14) 0.0037(16)
C34 0.0446(19) 0.053(3) 0.047(2) -0.0126(19) 0.0046(15) 0.0024(19)
C35 0.056(2) 0.054(3) 0.089(3) 0.003(3) 0.014(2) 0.002(2)
C36 0.053(2) 0.070(4) 0.104(4) -0.008(3) 0.018(2) -0.014(3)
C37 0.045(2) 0.072(3) 0.069(3) -0.017(3) 0.003(2) 0.001(2)
C38 0.057(2) 0.052(3) 0.080(3) -0.005(2) -0.005(2) 0.008(2)
C39 0.052(2) 0.049(3) 0.074(3) -0.012(2) 0.004(2) -0.010(2)
C40 0.0334(16) 0.055(2) 0.0397(18) -0.0004(18) -0.0015(14) 0.0000(17)
C41 0.049(2) 0.063(3) 0.0399(19) 0.0023(19) 0.0034(16) 0.002(2)
C42 0.072(3) 0.069(3) 0.068(3) 0.019(3) 0.001(2) -0.005(3)
C43 0.136(6) 0.072(4) 0.091(4) 0.037(4) -0.009(4) -0.005(4)
C44 0.121(5) 0.086(5) 0.090(4) 0.038(4) -0.006(4) 0.028(4)
C45 0.077(3) 0.115(5) 0.056(3) 0.014(3) -0.009(2) 0.029(3)
C46 0.052(2) 0.080(3) 0.047(2) 0.005(2) -0.0043(17) 0.006(2)
C47 0.0373(16) 0.040(2) 0.0345(17) -0.0034(15) -0.0038(13) 0.0046(16)
C48 0.051(2) 0.044(2) 0.0435(19) 0.0021(17) -0.0071(16) -0.0030(18)
C49 0.058(2) 0.036(2) 0.054(2) -0.006(2) 0.0092(17) -0.0050(19)
C50 0.052(2) 0.042(2) 0.072(3) -0.006(2) 0.003(2) 0.0015(19)
C51 0.062(3) 0.047(3) 0.115(4) 0.002(3) 0.017(3) 0.004(2)
C52 0.087(4) 0.055(3) 0.134(6) -0.019(4) 0.051(4) 0.004(3)
C53 0.133(5) 0.065(4) 0.081(4) -0.028(3) 0.046(4) -0.015(4)
C54 0.096(4) 0.052(3) 0.058(3) -0.006(2) 0.012(2) -0.015(3)
C55 0.0379(17) 0.043(2) 0.0388(17) -0.0016(17) -0.0028(14) 0.0059(16)
C56 0.0457(19) 0.046(2) 0.0407(18) -0.0031(18) 0.0014(15) 0.0031(18)
C57 0.060(2) 0.047(2) 0.0424(19) -0.0010(18) 0.0040(17) 0.010(2)
C58 0.062(2) 0.044(2) 0.047(2) -0.0031(19) 0.0067(18) 0.006(2)
C59 0.047(2) 0.046(2) 0.047(2) 0.0033(19) 0.0078(16) 0.0009(18)
C60 0.066(2) 0.052(3) 0.046(2) 0.000(2) 0.0058(17) 0.009(2)
C61 0.085(3) 0.066(3) 0.046(2) -0.006(2) 0.008(2) 0.003(3)
C62 0.075(3) 0.092(4) 0.043(2) 0.014(3) 0.009(2) -0.001(3)
C63 0.086(3) 0.071(3) 0.063(3) 0.022(3) 0.004(2) 0.016(3)
C64 0.090(3) 0.051(3) 0.059(3) 0.006(2) 0.009(2) 0.015(3)
C65 0.048(2) 0.111(5) 0.109(4) -0.019(4) 0.003(3) 0.002(3)
C66 0.0424(19) 0.037(2) 0.0407(18) -0.0036(16) -0.0021(14) 0.0045(16)

loop_
_atom_type_symbol
_atom_type_description
_atom_type_scat_dispersion_real
_atom_type_scat_dispersion_imag
_atom_type_scat_source
C C 0.0181 0.0091 'International Tables Vol C Tables 4.2.6.8 and 6.1.1.4'
H H 0.0000 0.0000 'International Tables Vol C Tables 4.2.6.8 and 6.1.1.4'
O O 0.0492 0.0322 'International Tables Vol C Tables 4.2.6.8 and 6.1.1.4'
N N 0.0311 0.0180 'International Tables Vol C Tables 4.2.6.8 and 6.1.1.4'
S S 0.3331 0.5567 'International Tables Vol C Tables 4.2.6.8 and 6.1.1.4'

loop_
_geom_angle_atom_site_label_1
_geom_angle_atom_site_label_2
_geom_angle_atom_site_label_3
_geom_angle
_geom_angle_site_symmetry_1
_geom_angle_site_symmetry_3
_geom_angle_publ_flag
O1 S1 O2 120.5(2) . . ?
O1 S1 N1 106.92(18) . . ?
O2 S1 N1 105.86(18) . . ?
O1 S1 C1 107.95(19) . . ?
O2 S1 C1 107.97(19) . . ?
N1 S1 C1 106.90(16) . . ?
O5 S2 O6 120.6(2) . . ?
O5 S2 N3 105.70(19) . . ?
O6 S2 N3 107.21(19) . . ?
O5 S2 C34 107.1(2) . . ?
O6 S2 C34 108.1(2) . . ?
N3 S2 C34 107.54(16) . . ?
C7 N1 C23 110.2(3) . . ?
C7 N1 S1 120.6(2) . . ?
C23 N1 S1 115.9(3) . . ?
C40 N3 C56 110.0(3) . . ?
C40 N3 S2 121.1(3) . . ?
C56 N3 S2 117.2(3) . . ?
C6 C1 C2 120.0(3) . . ?
C6 C1 S1 119.9(3) . . ?
C2 C1 S1 120.1(3) . . ?
C3 C2 C1 119.2(4) . . ?
C3 C2 H2 120.4 . . ?
C1 C2 H2 120.4 . . ?
C2 C3 C4 121.5(4) . . ?
C2 C3 H3 119.3 . . ?
C4 C3 H3 119.3 . . ?
C3 C4 C5 117.9(4) . . ?
C3 C4 C32 121.0(4) . . ?
C5 C4 C32 121.1(4) . . ?
C6 C5 C4 121.8(4) . . ?
C6 C5 H5 119.1 . . ?
C4 C5 H5 119.1 . . ?
C5 C6 C1 119.5(4) . . ?
C5 C6 H6 120.2 . . ?
C1 C6 H6 120.2 . . ?
N1 C7 C8 117.1(3) . . ?
N1 C7 C14 100.4(3) . . ?
C8 C7 C14 114.5(3) . . ?
N1 C7 H7 108.1 . . ?
C8 C7 H7 108.1 . . ?
C14 C7 H7 108.1 . . ?
C13 C8 C9 119.2(4) . . ?
C13 C8 C7 117.8(4) . . ?
C9 C8 C7 122.8(4) . . ?
C8 C9 C10 118.2(5) . . ?
C8 C9 H9 120.9 . . ?
C10 C9 H9 120.9 . . ?
C11 C10 C9 121.0(5) . . ?
C11 C10 H10 119.5 . . ?
C9 C10 H10 119.5 . . ?
C12 C11 C10 120.1(5) . . ?
C12 C11 H11 120.0 . . ?
C10 C11 H11 120.0 . . ?
C11 C12 C13 120.9(6) . . ?
C11 C12 H12 119.6 . . ?
C13 C12 H12 119.6 . . ?
C12 C13 C8 120.7(5) . . ?
C12 C13 H13 119.7 . . ?
C8 C13 H13 119.7 . . ?
C33 C14 C15 113.4(3) . . ?
C33 C14 C22 107.9(3) . . ?
C15 C14 C22 111.7(3) . . ?
C33 C14 C7 110.9(3) . . ?
C15 C14 C7 112.1(3) . . ?
C22 C14 C7 100.0(3) . . ?
O4 C15 C16 122.1(4) . . ?
O4 C15 C14 116.6(3) . . ?
C16 C15 C14 121.4(3) . . ?
C21 C16 C17 119.4(5) . . ?
C21 C16 C15 123.2(4) . . ?
C17 C16 C15 117.4(4) . . ?
C18 C17 C16 118.9(6) . . ?
C18 C17 H17 120.6 . . ?
C16 C17 H17 120.6 . . ?
C19 C18 C17 120.9(5) . . ?
C19 C18 H18 119.5 . . ?
C17 C18 H18 119.5 . . ?
C18 C19 C20 121.0(5) . . ?
C18 C19 H19 119.5 . . ?
C20 C19 H19 119.5 . . ?
C19 C20 C21 119.2(5) . . ?
C19 C20 H20 120.4 . . ?
C21 C20 H20 120.4 . . ?
C20 C21 C16 120.6(5) . . ?
C20 C21 H21 119.7 . . ?
C16 C21 H21 119.7 . . ?
C24 C22 C23 116.6(3) . . ?
C24 C22 C14 114.4(3) . . ?
C23 C22 C14 101.7(3) . . ?
C24 C22 H22 107.9 . . ?
C23 C22 H22 107.9 . . ?
C14 C22 H22 107.9 . . ?
N1 C23 C22 104.6(3) . . ?
N1 C23 H23A 110.8 . . ?
C22 C23 H23A 110.8 . . ?
N1 C23 H23B 110.8 . . ?
C22 C23 H23B 110.8 . . ?
H23A C23 H23B 108.9 . . ?
C25 C24 C22 113.1(3) . . ?
C25 C24 H24A 109.0 . . ?
C22 C24 H24A 109.0 . . ?
C25 C24 H24B 109.0 . . ?
C22 C24 H24B 109.0 . . ?
H24A C24 H24B 107.8 . . ?
O3 C25 C26 120.7(4) . . ?
O3 C25 C24 120.6(3) . . ?
C26 C25 C24 118.7(3) . . ?
C31 C26 C27 118.8(4) . . ?
C31 C26 C25 123.3(4) . . ?
C27 C26 C25 117.9(4) . . ?
C26 C27 C28 120.4(4) . . ?
C26 C27 H27 119.8 . . ?
C28 C27 H27 119.8 . . ?
C29 C28 C27 120.3(5) . . ?
C29 C28 H28 119.9 . . ?
C27 C28 H28 119.9 . . ?
C28 C29 C30 120.2(4) . . ?
C28 C29 H29 119.9 . . ?
C30 C29 H29 119.9 . . ?
C29 C30 C31 119.4(5) . . ?
C29 C30 H30 120.3 . . ?
C31 C30 H30 120.3 . . ?
C26 C31 C30 121.0(5) . . ?
C26 C31 H31 119.5 . . ?
C30 C31 H31 119.5 . . ?
C4 C32 H32A 109.5 . . ?
C4 C32 H32B 109.5 . . ?
H32A C32 H32B 109.5 . . ?
C4 C32 H32C 109.5 . . ?
H32A C32 H32C 109.5 . . ?
H32B C32 H32C 109.5 . . ?
N2 C33 C14 175.3(4) . . ?
C39 C34 C35 120.1(4) . . ?
C39 C34 S2 120.3(3) . . ?
C35 C34 S2 119.6(3) . . ?
C36 C35 C34 119.1(5) . . ?
C36 C35 H35 120.5 . . ?
C34 C35 H35 120.5 . . ?
C37 C36 C35 122.1(5) . . ?
C37 C36 H36 118.9 . . ?
C35 C36 H36 118.9 . . ?
C36 C37 C38 117.8(4) . . ?
C36 C37 C65 122.0(5) . . ?
C38 C37 C65 120.3(5) . . ?
C37 C38 C39 121.6(5) . . ?
C37 C38 H38 119.2 . . ?
C39 C38 H38 119.2 . . ?
C38 C39 C34 119.3(4) . . ?
C38 C39 H39 120.4 . . ?
C34 C39 H39 120.4 . . ?
N3 C40 C41 117.1(3) . . ?
N3 C40 C47 100.1(3) . . ?
C41 C40 C47 114.5(3) . . ?
N3 C40 H40 108.2 . . ?
C41 C40 H40 108.2 . . ?
C47 C40 H40 108.2 . . ?
C42 C41 C46 119.2(5) . . ?
C42 C41 C40 117.8(4) . . ?
C46 C41 C40 122.6(4) . . ?
C43 C42 C41 120.7(5) . . ?
C43 C42 H42 119.6 . . ?
C41 C42 H42 119.6 . . ?
C44 C43 C42 119.6(6) . . ?
C44 C43 H43 120.2 . . ?
C42 C43 H43 120.2 . . ?
C43 C44 C45 120.7(6) . . ?
C43 C44 H44 119.6 . . ?
C45 C44 H44 119.6 . . ?
C44 C45 C46 120.2(5) . . ?
C44 C45 H45 119.9 . . ?
C46 C45 H45 119.9 . . ?
C45 C46 C41 119.4(5) . . ?
C45 C46 H46 120.3 . . ?
C41 C46 H46 120.3 . . ?
C66 C47 C48 112.7(3) . . ?
C66 C47 C55 107.8(3) . . ?
C48 C47 C55 112.4(3) . . ?
C66 C47 C40 111.0(3) . . ?
C48 C47 C40 111.9(3) . . ?
C55 C47 C40 100.3(3) . . ?
O7 C48 C49 121.6(4) . . ?
O7 C48 C47 117.3(4) . . ?
C49 C48 C47 121.1(3) . . ?
C54 C49 C50 120.4(4) . . ?
C54 C49 C48 117.6(4) . . ?
C50 C49 C48 122.1(4) . . ?
C49 C50 C51 120.4(5) . . ?
C49 C50 H50 119.8 . . ?
C51 C50 H50 119.8 . . ?
C50 C51 C52 118.9(5) . . ?
C50 C51 H51 120.6 . . ?
C52 C51 H51 120.6 . . ?
C53 C52 C51 120.2(5) . . ?
C53 C52 H52 119.9 . . ?
C51 C52 H52 119.9 . . ?
C52 C53 C54 121.8(6) . . ?
C52 C53 H53 119.1 . . ?
C54 C53 H53 119.1 . . ?
C49 C54 C53 118.3(5) . . ?
C49 C54 H54 120.9 . . ?
C53 C54 H54 120.9 . . ?
C56 C55 C57 117.7(3) . . ?
C56 C55 C47 102.9(3) . . ?
C57 C55 C47 113.7(3) . . ?
C56 C55 H55 107.3 . . ?
C57 C55 H55 107.3 . . ?
C47 C55 H55 107.3 . . ?
N3 C56 C55 104.7(3) . . ?
N3 C56 H56A 110.8 . . ?
C55 C56 H56A 110.8 . . ?
N3 C56 H56B 110.8 . . ?
C55 C56 H56B 110.8 . . ?
H56A C56 H56B 108.9 . . ?
C58 C57 C55 113.3(3) . . ?
C58 C57 H57A 108.9 . . ?
C55 C57 H57A 108.9 . . ?
C58 C57 H57B 108.9 . . ?
C55 C57 H57B 108.9 . . ?
H57A C57 H57B 107.7 . . ?
O8 C58 C59 119.9(4) . . ?
O8 C58 C57 120.8(4) . . ?
C59 C58 C57 119.3(4) . . ?
C64 C59 C60 118.7(4) . . ?
C64 C59 C58 117.9(4) . . ?
C60 C59 C58 123.3(4) . . ?
C61 C60 C59 120.0(4) . . ?
C61 C60 H60 120.0 . . ?
C59 C60 H60 120.0 . . ?
C60 C61 C62 120.8(5) . . ?
C60 C61 H61 119.6 . . ?
C62 C61 H61 119.6 . . ?
C63 C62 C61 119.1(4) . . ?
C63 C62 H62 120.4 . . ?
C61 C62 H62 120.4 . . ?
C64 C63 C62 120.3(5) . . ?
C64 C63 H63 119.9 . . ?
C62 C63 H63 119.9 . . ?
C63 C64 C59 121.1(5) . . ?
C63 C64 H64 119.5 . . ?
C59 C64 H64 119.5 . . ?
C37 C65 H65A 109.5 . . ?
C37 C65 H65B 109.5 . . ?
H65A C65 H65B 109.5 . . ?
C37 C65 H65C 109.5 . . ?
H65A C65 H65C 109.5 . . ?
H65B C65 H65C 109.5 . . ?
N4 C66 C47 175.7(4) . . ?

loop_
_geom_bond_atom_site_label_1
_geom_bond_atom_site_label_2
_geom_bond_distance
_geom_bond_site_symmetry_2
_geom_bond_publ_flag
S1 O1 1.420(3) . ?
S1 O2 1.427(3) . ?
S1 N1 1.646(3) . ?
S1 C1 1.760(4) . ?
S2 O5 1.425(4) . ?
S2 O6 1.426(4) . ?
S2 N3 1.639(3) . ?
S2 C34 1.760(4) . ?
N1 C7 1.474(5) . ?
N1 C23 1.485(5) . ?
N2 C33 1.141(5) . ?
N3 C40 1.480(5) . ?
N3 C56 1.495(5) . ?
N4 C66 1.142(5) . ?
O3 C25 1.212(5) . ?
O4 C15 1.207(4) . ?
O7 C48 1.201(5) . ?
O8 C58 1.214(5) . ?
C1 C6 1.383(6) . ?
C1 C2 1.384(6) . ?
C2 C3 1.373(6) . ?
C2 H2 0.9300 . ?
C3 C4 1.381(6) . ?
C3 H3 0.9300 . ?
C4 C5 1.383(6) . ?
C4 C32 1.500(6) . ?
C5 C6 1.360(6) . ?
C5 H5 0.9300 . ?
C6 H6 0.9300 . ?
C7 C8 1.506(5) . ?
C7 C14 1.557(5) . ?
C7 H7 0.9800 . ?
C8 C13 1.383(6) . ?
C8 C9 1.393(5) . ?
C9 C10 1.397(7) . ?
C9 H9 0.9300 . ?
C10 C11 1.375(9) . ?
C10 H10 0.9300 . ?
C11 C12 1.334(9) . ?
C11 H11 0.9300 . ?
C12 C13 1.371(8) . ?
C12 H12 0.9300 . ?
C13 H13 0.9300 . ?
C14 C33 1.476(5) . ?
C14 C15 1.550(5) . ?
C14 C22 1.554(5) . ?
C15 C16 1.480(6) . ?
C16 C21 1.387(6) . ?
C16 C17 1.401(6) . ?
C17 C18 1.377(8) . ?
C17 H17 0.9300 . ?
C18 C19 1.367(9) . ?
C18 H18 0.9300 . ?
C19 C20 1.367(8) . ?
C19 H19 0.9300 . ?
C20 C21 1.384(6) . ?
C20 H20 0.9300 . ?
C21 H21 0.9300 . ?
C22 C24 1.517(5) . ?
C22 C23 1.532(5) . ?
C22 H22 0.9800 . ?
C23 H23A 0.9700 . ?
C23 H23B 0.9700 . ?
C24 C25 1.507(5) . ?
C24 H24A 0.9700 . ?
C24 H24B 0.9700 . ?
C25 C26 1.493(5) . ?
C26 C31 1.377(6) . ?
C26 C27 1.384(6) . ?
C27 C28 1.387(6) . ?
C27 H27 0.9300 . ?
C28 C29 1.369(7) . ?
C28 H28 0.9300 . ?
C29 C30 1.376(7) . ?
C29 H29 0.9300 . ?
C30 C31 1.391(6) . ?
C30 H30 0.9300 . ?
C31 H31 0.9300 . ?
C32 H32A 0.9600 . ?
C32 H32B 0.9600 . ?
C32 H32C 0.9600 . ?
C34 C39 1.378(6) . ?
C34 C35 1.379(6) . ?
C35 C36 1.374(6) . ?
C35 H35 0.9300 . ?
C36 C37 1.371(7) . ?
C36 H36 0.9300 . ?
C37 C38 1.376(7) . ?
C37 C65 1.499(6) . ?
C38 C39 1.377(6) . ?
C38 H38 0.9300 . ?
C39 H39 0.9300 . ?
C40 C41 1.501(5) . ?
C40 C47 1.563(5) . ?
C40 H40 0.9800 . ?
C41 C42 1.377(7) . ?
C41 C46 1.382(5) . ?
C42 C43 1.372(7) . ?
C42 H42 0.9300 . ?
C43 C44 1.353(9) . ?
C43 H43 0.9300 . ?
C44 C45 1.368(9) . ?
C44 H44 0.9300 . ?
C45 C46 1.377(7) . ?
C45 H45 0.9300 . ?
C46 H46 0.9300 . ?
C47 C66 1.475(5) . ?
C47 C48 1.542(5) . ?
C47 C55 1.546(5) . ?
C48 C49 1.505(6) . ?
C49 C54 1.377(6) . ?
C49 C50 1.377(6) . ?
C50 C51 1.381(6) . ?
C50 H50 0.9300 . ?
C51 C52 1.386(8) . ?
C51 H51 0.9300 . ?
C52 C53 1.344(9) . ?
C52 H52 0.9300 . ?
C53 C54 1.386(8) . ?
C53 H53 0.9300 . ?
C54 H54 0.9300 . ?
C55 C56 1.508(5) . ?
C55 C57 1.522(5) . ?
C55 H55 0.9800 . ?
C56 H56A 0.9700 . ?
C56 H56B 0.9700 . ?
C57 C58 1.500(6) . ?
C57 H57A 0.9700 . ?
C57 H57B 0.9700 . ?
C58 C59 1.496(5) . ?
C59 C64 1.376(6) . ?
C59 C60 1.382(6) . ?
C60 C61 1.375(6) . ?
C60 H60 0.9300 . ?
C61 C62 1.377(7) . ?
C61 H61 0.9300 . ?
C62 C63 1.370(7) . ?
C62 H62 0.9300 . ?
C63 C64 1.370(6) . ?
C63 H63 0.9300 . ?
C64 H64 0.9300 . ?
C65 H65A 0.9600 . ?
C65 H65B 0.9600 . ?
C65 H65C 0.9600 . ?

loop_
_geom_torsion_atom_site_label_1
_geom_torsion_atom_site_label_2
_geom_torsion_atom_site_label_3
_geom_torsion_atom_site_label_4
_geom_torsion
_geom_torsion_site_symmetry_1
_geom_torsion_site_symmetry_2
_geom_torsion_site_symmetry_3
_geom_torsion_site_symmetry_4
_geom_torsion_publ_flag
O1 S1 N1 C7 44.7(3) . . . . ?
O2 S1 N1 C7 174.4(3) . . . . ?
C1 S1 N1 C7 -70.7(3) . . . . ?
O1 S1 N1 C23 -178.1(3) . . . . ?
O2 S1 N1 C23 -48.4(3) . . . . ?
C1 S1 N1 C23 66.5(3) . . . . ?
O5 S2 N3 C40 -168.9(3) . . . . ?
O6 S2 N3 C40 -39.1(3) . . . . ?
C34 S2 N3 C40 77.0(3) . . . . ?
O5 S2 N3 C56 51.6(3) . . . . ?
O6 S2 N3 C56 -178.5(3) . . . . ?
C34 S2 N3 C56 -62.5(3) . . . . ?
O1 S1 C1 C6 -29.5(4) . . . . ?
O2 S1 C1 C6 -161.3(3) . . . . ?
N1 S1 C1 C6 85.2(4) . . . . ?
O1 S1 C1 C2 151.2(3) . . . . ?
O2 S1 C1 C2 19.4(4) . . . . ?
N1 S1 C1 C2 -94.1(3) . . . . ?
C6 C1 C2 C3 -1.7(6) . . . . ?
S1 C1 C2 C3 177.7(3) . . . . ?
C1 C2 C3 C4 -0.1(7) . . . . ?
C2 C3 C4 C5 1.8(7) . . . . ?
C2 C3 C4 C32 -179.3(4) . . . . ?
C3 C4 C5 C6 -1.9(7) . . . . ?
C32 C4 C5 C6 179.2(5) . . . . ?
C4 C5 C6 C1 0.2(7) . . . . ?
C2 C1 C6 C5 1.6(6) . . . . ?
S1 C1 C6 C5 -177.7(4) . . . . ?
C23 N1 C7 C8 154.4(3) . . . . ?
S1 N1 C7 C8 -66.2(4) . . . . ?
C23 N1 C7 C14 29.9(3) . . . . ?
S1 N1 C7 C14 169.2(2) . . . . ?
N1 C7 C8 C13 149.0(4) . . . . ?
C14 C7 C8 C13 -93.8(4) . . . . ?
N1 C7 C8 C9 -35.8(5) . . . . ?
C14 C7 C8 C9 81.3(5) . . . . ?
C13 C8 C9 C10 1.0(6) . . . . ?
C7 C8 C9 C10 -174.1(4) . . . . ?
C8 C9 C10 C11 -0.3(8) . . . . ?
C9 C10 C11 C12 -0.1(9) . . . . ?
C10 C11 C12 C13 -0.2(10) . . . . ?
C11 C12 C13 C8 0.9(9) . . . . ?
C9 C8 C13 C12 -1.3(7) . . . . ?
C7 C8 C13 C12 174.0(4) . . . . ?
N1 C7 C14 C33 68.4(3) . . . . ?
C8 C7 C14 C33 -58.0(4) . . . . ?
N1 C7 C14 C15 -163.7(3) . . . . ?
C8 C7 C14 C15 70.0(4) . . . . ?
N1 C7 C14 C22 -45.2(3) . . . . ?
C8 C7 C14 C22 -171.6(3) . . . . ?
C33 C14 C15 O4 -160.8(3) . . . . ?
C22 C14 C15 O4 -38.7(5) . . . . ?
C7 C14 C15 O4 72.6(4) . . . . ?
C33 C14 C15 C16 16.9(5) . . . . ?
C22 C14 C15 C16 139.0(3) . . . . ?
C7 C14 C15 C16 -109.7(4) . . . . ?
O4 C15 C16 C21 -147.0(4) . . . . ?
C14 C15 C16 C21 35.4(6) . . . . ?
O4 C15 C16 C17 31.9(6) . . . . ?
C14 C15 C16 C17 -145.7(4) . . . . ?
C21 C16 C17 C18 -2.6(7) . . . . ?
C15 C16 C17 C18 178.4(4) . . . . ?
C16 C17 C18 C19 2.5(9) . . . . ?
C17 C18 C19 C20 -0.1(9) . . . . ?
C18 C19 C20 C21 -2.2(8) . . . . ?
C19 C20 C21 C16 2.0(7) . . . . ?
C17 C16 C21 C20 0.4(7) . . . . ?
C15 C16 C21 C20 179.3(4) . . . . ?
C33 C14 C22 C24 55.4(4) . . . . ?
C15 C14 C22 C24 -69.9(4) . . . . ?
C7 C14 C22 C24 171.3(3) . . . . ?
C33 C14 C22 C23 -71.3(3) . . . . ?
C15 C14 C22 C23 163.5(3) . . . . ?
C7 C14 C22 C23 44.7(3) . . . . ?
C7 N1 C23 C22 -1.9(4) . . . . ?
S1 N1 C23 C22 -143.3(2) . . . . ?
C24 C22 C23 N1 -152.3(3) . . . . ?
C14 C22 C23 N1 -27.1(3) . . . . ?
C23 C22 C24 C25 -63.9(4) . . . . ?
C14 C22 C24 C25 177.6(3) . . . . ?
C22 C24 C25 O3 20.1(5) . . . . ?
C22 C24 C25 C26 -162.1(3) . . . . ?
O3 C25 C26 C31 -174.5(4) . . . . ?
C24 C25 C26 C31 7.7(6) . . . . ?
O3 C25 C26 C27 5.4(6) . . . . ?
C24 C25 C26 C27 -172.4(4) . . . . ?
C31 C26 C27 C28 0.0(6) . . . . ?
C25 C26 C27 C28 -179.9(4) . . . . ?
C26 C27 C28 C29 -0.2(7) . . . . ?
C27 C28 C29 C30 0.0(8) . . . . ?
C28 C29 C30 C31 0.5(8) . . . . ?
C27 C26 C31 C30 0.4(6) . . . . ?
C25 C26 C31 C30 -179.7(4) . . . . ?
C29 C30 C31 C26 -0.7(7) . . . . ?
O5 S2 C34 C39 -18.2(4) . . . . ?
O6 S2 C34 C39 -149.5(3) . . . . ?
N3 S2 C34 C39 95.0(4) . . . . ?
O5 S2 C34 C35 162.5(4) . . . . ?
O6 S2 C34 C35 31.1(4) . . . . ?
N3 S2 C34 C35 -84.3(4) . . . . ?
C39 C34 C35 C36 0.4(7) . . . . ?
S2 C34 C35 C36 179.8(4) . . . . ?
C34 C35 C36 C37 0.0(8) . . . . ?
C35 C36 C37 C38 -0.3(8) . . . . ?
C35 C36 C37 C65 -179.0(5) . . . . ?
C36 C37 C38 C39 0.3(8) . . . . ?
C65 C37 C38 C39 179.0(5) . . . . ?
C37 C38 C39 C34 0.0(7) . . . . ?
C35 C34 C39 C38 -0.4(7) . . . . ?
S2 C34 C39 C38 -179.7(3) . . . . ?
C56 N3 C40 C41 -153.7(3) . . . . ?
S2 N3 C40 C41 64.2(4) . . . . ?
C56 N3 C40 C47 -29.4(3) . . . . ?
S2 N3 C40 C47 -171.4(2) . . . . ?
N3 C40 C41 C42 -150.1(4) . . . . ?
C47 C40 C41 C42 93.2(4) . . . . ?
N3 C40 C41 C46 36.7(5) . . . . ?
C47 C40 C41 C46 -80.0(5) . . . . ?
C46 C41 C42 C43 1.9(8) . . . . ?
C40 C41 C42 C43 -171.5(5) . . . . ?
C41 C42 C43 C44 -0.5(10) . . . . ?
C42 C43 C44 C45 -1.1(11) . . . . ?
C43 C44 C45 C46 1.3(10) . . . . ?
C44 C45 C46 C41 0.1(8) . . . . ?
C42 C41 C46 C45 -1.6(7) . . . . ?
C40 C41 C46 C45 171.4(4) . . . . ?
N3 C40 C47 C66 -69.8(3) . . . . ?
C41 C40 C47 C66 56.4(4) . . . . ?
N3 C40 C47 C48 163.4(3) . . . . ?
C41 C40 C47 C48 -70.5(4) . . . . ?
N3 C40 C47 C55 44.1(3) . . . . ?
C41 C40 C47 C55 170.2(3) . . . . ?
C66 C47 C48 O7 161.3(4) . . . . ?
C55 C47 C48 O7 39.2(5) . . . . ?
C40 C47 C48 O7 -72.7(4) . . . . ?
C66 C47 C48 C49 -17.2(5) . . . . ?
C55 C47 C48 C49 -139.3(3) . . . . ?
C40 C47 C48 C49 108.7(4) . . . . ?
O7 C48 C49 C54 -36.6(6) . . . . ?
C47 C48 C49 C54 141.8(4) . . . . ?
O7 C48 C49 C50 141.9(5) . . . . ?
C47 C48 C49 C50 -39.6(6) . . . . ?
C54 C49 C50 C51 1.6(7) . . . . ?
C48 C49 C50 C51 -176.8(4) . . . . ?
C49 C50 C51 C52 -2.4(7) . . . . ?
C50 C51 C52 C53 0.5(8) . . . . ?
C51 C52 C53 C54 2.2(9) . . . . ?
C50 C49 C54 C53 1.0(7) . . . . ?
C48 C49 C54 C53 179.5(4) . . . . ?
C52 C53 C54 C49 -2.9(8) . . . . ?
C66 C47 C55 C56 72.4(3) . . . . ?
C48 C47 C55 C56 -162.9(3) . . . . ?
C40 C47 C55 C56 -43.8(3) . . . . ?
C66 C47 C55 C57 -56.1(4) . . . . ?
C48 C47 C55 C57 68.7(4) . . . . ?
C40 C47 C55 C57 -172.3(3) . . . . ?
C40 N3 C56 C55 2.3(4) . . . . ?
S2 N3 C56 C55 146.0(2) . . . . ?
C57 C55 C56 N3 152.3(3) . . . . ?
C47 C55 C56 N3 26.3(3) . . . . ?
C56 C55 C57 C58 64.0(4) . . . . ?
C47 C55 C57 C58 -175.5(3) . . . . ?
C55 C57 C58 O8 -28.1(6) . . . . ?
C55 C57 C58 C59 152.5(4) . . . . ?
O8 C58 C59 C64 -8.5(7) . . . . ?
C57 C58 C59 C64 170.9(4) . . . . ?
O8 C58 C59 C60 171.9(4) . . . . ?
C57 C58 C59 C60 -8.6(6) . . . . ?
C64 C59 C60 C61 2.1(7) . . . . ?
C58 C59 C60 C61 -178.3(4) . . . . ?
C59 C60 C61 C62 -0.7(7) . . . . ?
C60 C61 C62 C63 -0.1(8) . . . . ?
C61 C62 C63 C64 -0.5(8) . . . . ?
C62 C63 C64 C59 2.0(8) . . . . ?
C60 C59 C64 C63 -2.8(7) . . . . ?
C58 C59 C64 C63 177.6(5) . . . . ?
